data_4131358
loop_
_publ_author_name
'Li, Beryl X.'
'Le, Diane N.'
'Mack, Kyle A.'
'McClory, Andrew'
'Lim, Ngiap-Kie'
'Cravillion, Theresa'
'Savage, Scott'
'Han, Chong'
'Collum, David B.'
'Zhang, Haiming'
'Gosselin, Francis'

_publ_section_title
;
 Highly Stereoselective Synthesis of Tetrasubstituted Acyclic All-Carbon
 Olefins via Enol Tosylation and Suzuki-Miyaura Coupling.
;
_journal_issue 31
_journal_name_full 'Journal of the American Chemical Society'
_journal_page_first 10777
_journal_page_last 10783
_journal_paper_doi 10.1021/jacs.7b05071
_journal_volume 139
_journal_year 2017
_chemical_formula_sum 'C24 H21 F'
_chemical_formula_weight 328.41
_chemical_name_common 71452-151
_chemical_name_systematic gene961
_space_group.centring_type primitive

_space_group_crystal_system triclinic
_space_group_IT_number 2
_space_group_name_Hall '-P 1'
_space_group_name_H-M_alt 'P -1'
_atom_sites_solution_hydrogens geom
_atom_sites_solution_primary iterative
_atom_sites_solution_secondary difmap
_audit_creation_method SHELXL-2016/6
_cell_angle_alpha 74.2220(10)
_cell_angle_beta 80.9000(10)
_cell_angle_gamma 76.8520(10)
_cell_formula_units_Z 2
_cell_length_a 9.4458(4)
_cell_length_b 9.8045(4)
_cell_length_c 10.2876(4)
_cell_measurement_reflns_used 7832
_cell_measurement_temperature 100(2)
_cell_measurement_theta_max 27.50
_cell_measurement_theta_min 2.81
_cell_volume 888.09(6)
_computing_cell_refinement 'Bruker SAINT'
_computing_data_collection 'Bruker APEX2'
_computing_data_reduction 'Bruker SAINT'
_computing_molecular_graphics ORTEP-32
_computing_publication_material WinGX
_computing_structure_refinement SHELXL-2016
_computing_structure_solution SHELXT-2014
_diffrn_ambient_temperature 100(2)
_diffrn_detector_area_resol_mean 8.366
_diffrn_measured_fraction_theta_full 1.000
_diffrn_measured_fraction_theta_max 1.000
_diffrn_measurement_device_type 'Bruker APEX-II CCD'
_diffrn_measurement_method '\f and \w scans'
_diffrn_radiation_type MoK\a
_diffrn_radiation_wavelength 0.71073
_diffrn_reflns_av_R_equivalents 0.0518
_diffrn_reflns_av_unetI/netI 0.0526
_diffrn_reflns_Laue_measured_fraction_full 1.000
_diffrn_reflns_Laue_measured_fraction_max 1.000
_diffrn_reflns_limit_h_max 11
_diffrn_reflns_limit_h_min -11
_diffrn_reflns_limit_k_max 11
_diffrn_reflns_limit_k_min -10
_diffrn_reflns_limit_l_max 12
_diffrn_reflns_limit_l_min -12
_diffrn_reflns_number 11352
_diffrn_reflns_point_group_measured_fraction_full 1.000
_diffrn_reflns_point_group_measured_fraction_max 1.000
_diffrn_reflns_theta_full 25.000
_diffrn_reflns_theta_max 25.025
_diffrn_reflns_theta_min 2.068
_diffrn_source 'microfocus rotating anode'
_exptl_absorpt_coefficient_mu 0.077
_exptl_absorpt_correction_T_max 0.746
_exptl_absorpt_correction_T_min 0.656
_exptl_absorpt_correction_type multi-scan
_exptl_absorpt_process_details SADABS
_exptl_crystal_colour colorless
_exptl_crystal_density_diffrn 1.228
_exptl_crystal_description block
_exptl_crystal_F_000 348
_exptl_crystal_size_max 0.300
_exptl_crystal_size_mid 0.300
_exptl_crystal_size_min 0.280
_refine_diff_density_max 0.376
_refine_diff_density_min -0.237
_refine_diff_density_rms 0.051
_refine_ls_extinction_method none
_refine_ls_goodness_of_fit_ref 1.062
_refine_ls_hydrogen_treatment constr
_refine_ls_matrix_type full
_refine_ls_number_parameters 226
_refine_ls_number_reflns 3140
_refine_ls_number_restraints 0
_refine_ls_restrained_S_all 1.062
_refine_ls_R_factor_all 0.0519
_refine_ls_R_factor_gt 0.0446
_refine_ls_shift/su_max 0.000
_refine_ls_shift/su_mean 0.000
_refine_ls_structure_factor_coef Fsqd
_refine_ls_weighting_details 'w=1/[\s^2^(Fo^2^)+(0.0422P)^2^+0.4090P] where P=(Fo^2^+2Fc^2^)/3'
_refine_ls_weighting_scheme calc
_refine_ls_wR_factor_gt 0.1110
_refine_ls_wR_factor_ref 0.1178
_reflns_Friedel_coverage 0.000
_reflns_number_gt 2681
_reflns_number_total 3140
_reflns_threshold_expression 'I > 2\s(I)'
_cod_data_source_file ja-2017-050714-File042.cif
_cod_data_source_block 71452-151
_cod_database_code 4131358
_shelx_shelxl_version_number 2016/6
_shelx_space_group_comment
; 
The symmetry employed for this shelxl refinement is uniquely defined 
by the following loop, which should always be used as a source of 
symmetry information in preference to the above space-group names. 
They are only intended as comments. 
;
_shelx_estimated_absorpt_t_min 0.977
_shelx_estimated_absorpt_t_max 0.979

loop_
_space_group_symop_operation_xyz
'x, y, z'
'-x, -y, -z'

loop_
_atom_site_label
_atom_site_type_symbol
_atom_site_fract_x
_atom_site_fract_y
_atom_site_fract_z
_atom_site_U_iso_or_equiv
_atom_site_adp_type
_atom_site_occupancy
_atom_site_site_symmetry_order
_atom_site_calc_flag
_atom_site_refinement_flags_posn
_atom_site_refinement_flags_adp
C1 C 0.47106(16) 0.62105(16) 0.71522(15) 0.0144(3) Uani 1 1 d . .
C2 C 0.45531(16) 0.48636(16) 0.71920(14) 0.0148(3) Uani 1 1 d . .
C3 C 0.56971(16) 0.37999(16) 0.65665(15) 0.0157(3) Uani 1 1 d . .
H3A H 0.525081 0.349372 0.591095 0.019 Uiso 1 1 calc R U
H3B H 0.649788 0.428997 0.605822 0.019 Uiso 1 1 calc R U
C4 C 0.63288(17) 0.24770(17) 0.76097(16) 0.0182(3) Uani 1 1 d . .
H4 H 0.672339 0.267132 0.837399 0.022 Uiso 1 1 calc R U
C5 C 0.56582(18) 0.11531(17) 0.79667(18) 0.0242(4) Uani 1 1 d . .
H5A H 0.562284 0.058379 0.892312 0.029 Uiso 1 1 calc R U
H5B H 0.481721 0.118347 0.748755 0.029 Uiso 1 1 calc R U
C6 C 0.71254(19) 0.11470(18) 0.71599(19) 0.0269(4) Uani 1 1 d . .
H6A H 0.718771 0.117268 0.618410 0.032 Uiso 1 1 calc R U
H6B H 0.799321 0.057309 0.761945 0.032 Uiso 1 1 calc R U
C7 C 0.32134(16) 0.42934(15) 0.78657(15) 0.0146(3) Uani 1 1 d . .
C8 C 0.28041(18) 0.41546(17) 0.92513(16) 0.0202(4) Uani 1 1 d . .
H8 H 0.337082 0.444918 0.977231 0.024 Uiso 1 1 calc R U
C9 C 0.15783(19) 0.35907(19) 0.98762(17) 0.0254(4) Uani 1 1 d . .
H9 H 0.131371 0.349980 1.082163 0.030 Uiso 1 1 calc R U
C10 C 0.07371(18) 0.31593(18) 0.91331(17) 0.0230(4) Uani 1 1 d . .
H10 H -0.010742 0.278252 0.956386 0.028 Uiso 1 1 calc R U
C11 C 0.11334(17) 0.32801(16) 0.77602(16) 0.0190(4) Uani 1 1 d . .
H11 H 0.056087 0.298537 0.724462 0.023 Uiso 1 1 calc R U
C12 C 0.23674(17) 0.38317(16) 0.71352(16) 0.0166(3) Uani 1 1 d . .
H12 H 0.264094 0.389618 0.619440 0.020 Uiso 1 1 calc R U
C13 C 0.34778(16) 0.73021(16) 0.76017(14) 0.0147(3) Uani 1 1 d . .
C14 C 0.36896(17) 0.81230(16) 0.84442(15) 0.0178(3) Uani 1 1 d . .
H14 H 0.461872 0.796862 0.876078 0.021 Uiso 1 1 calc R U
C15 C 0.25530(17) 0.91658(17) 0.88254(16) 0.0194(4) Uani 1 1 d . .
H15 H 0.270705 0.971230 0.940629 0.023 Uiso 1 1 calc R U
C16 C 0.11966(17) 0.94085(16) 0.83589(15) 0.0184(4) Uani 1 1 d . .
H16 H 0.041852 1.011539 0.862399 0.022 Uiso 1 1 calc R U
C17 C 0.09810(17) 0.86145(16) 0.75035(16) 0.0182(3) Uani 1 1 d . .
H17 H 0.005584 0.878410 0.717481 0.022 Uiso 1 1 calc R U
C18 C 0.21116(16) 0.75751(16) 0.71276(15) 0.0161(3) Uani 1 1 d . .
H18 H 0.195448 0.703979 0.653800 0.019 Uiso 1 1 calc R U
C19 C 0.60803(16) 0.67666(16) 0.65583(15) 0.0147(3) Uani 1 1 d . .
C20 C 0.74561(17) 0.60079(17) 0.69234(15) 0.0170(3) Uani 1 1 d . .
H20 H 0.753314 0.512275 0.760084 0.020 Uiso 1 1 calc R U
C21 C 0.87151(17) 0.65239(17) 0.63138(16) 0.0188(4) Uani 1 1 d . .
H21 H 0.964869 0.599937 0.656503 0.023 Uiso 1 1 calc R U
C22 C 0.85827(17) 0.78081(17) 0.53402(15) 0.0179(4) Uani 1 1 d . .
C23 C 0.72493(17) 0.86137(16) 0.49615(15) 0.0172(3) Uani 1 1 d . .
H23 H 0.718551 0.950426 0.429202 0.021 Uiso 1 1 calc R U
C24 C 0.60036(17) 0.80873(16) 0.55855(15) 0.0157(3) Uani 1 1 d . .
H24 H 0.507395 0.863670 0.534703 0.019 Uiso 1 1 calc R U
F1 F 0.98185(10) 0.82926(11) 0.47264(10) 0.0270(3) Uani 1 1 d . .

loop_
_atom_site_aniso_label
_atom_site_aniso_U_11
_atom_site_aniso_U_22
_atom_site_aniso_U_33
_atom_site_aniso_U_23
_atom_site_aniso_U_13
_atom_site_aniso_U_12
C1 0.0165(8) 0.0153(8) 0.0118(7) -0.0027(6) -0.0030(6) -0.0033(6)
C2 0.0168(8) 0.0160(8) 0.0115(7) -0.0022(6) -0.0037(6) -0.0027(6)
C3 0.0157(8) 0.0160(8) 0.0167(8) -0.0054(6) 0.0009(6) -0.0056(6)
C4 0.0160(8) 0.0180(8) 0.0204(8) -0.0052(6) -0.0017(6) -0.0023(6)
C5 0.0249(9) 0.0171(8) 0.0287(9) 0.0000(7) -0.0055(7) -0.0049(7)
C6 0.0243(9) 0.0186(9) 0.0362(10) -0.0082(7) -0.0038(8) 0.0015(7)
C7 0.0159(8) 0.0093(7) 0.0168(8) -0.0024(6) -0.0009(6) -0.0004(6)
C8 0.0223(8) 0.0223(8) 0.0175(8) -0.0057(7) -0.0015(7) -0.0067(7)
C9 0.0313(10) 0.0289(9) 0.0157(8) -0.0048(7) 0.0049(7) -0.0112(8)
C10 0.0222(9) 0.0212(8) 0.0250(9) -0.0043(7) 0.0047(7) -0.0096(7)
C11 0.0197(8) 0.0153(8) 0.0232(8) -0.0053(6) -0.0023(7) -0.0049(6)
C12 0.0190(8) 0.0135(7) 0.0160(8) -0.0033(6) -0.0002(6) -0.0021(6)
C13 0.0168(8) 0.0132(7) 0.0123(7) 0.0003(6) 0.0005(6) -0.0051(6)
C14 0.0180(8) 0.0183(8) 0.0184(8) -0.0038(6) -0.0034(6) -0.0056(6)
C15 0.0252(9) 0.0175(8) 0.0170(8) -0.0067(6) -0.0004(7) -0.0054(7)
C16 0.0193(8) 0.0150(8) 0.0181(8) -0.0029(6) 0.0046(6) -0.0034(6)
C17 0.0166(8) 0.0162(8) 0.0206(8) -0.0014(6) -0.0019(6) -0.0044(6)
C18 0.0194(8) 0.0139(7) 0.0163(8) -0.0036(6) -0.0012(6) -0.0065(6)
C19 0.0177(8) 0.0151(7) 0.0136(7) -0.0068(6) -0.0012(6) -0.0042(6)
C20 0.0190(8) 0.0173(8) 0.0154(8) -0.0031(6) -0.0033(6) -0.0047(6)
C21 0.0153(8) 0.0232(9) 0.0197(8) -0.0064(7) -0.0051(6) -0.0036(6)
C22 0.0163(8) 0.0238(8) 0.0167(8) -0.0068(7) 0.0014(6) -0.0099(7)
C23 0.0224(8) 0.0135(7) 0.0153(8) -0.0027(6) -0.0008(6) -0.0047(6)
C24 0.0157(8) 0.0149(7) 0.0174(8) -0.0061(6) -0.0023(6) -0.0019(6)
F1 0.0200(5) 0.0336(6) 0.0277(5) -0.0028(4) 0.0006(4) -0.0133(4)

loop_
_atom_type_symbol
_atom_type_description
_atom_type_scat_dispersion_real
_atom_type_scat_dispersion_imag
_atom_type_scat_source
C C 0.0033 0.0016 'International Tables Vol C Tables 4.2.6.8 and 6.1.1.4'
H H 0.0000 0.0000 'International Tables Vol C Tables 4.2.6.8 and 6.1.1.4'
F F 0.0171 0.0103 'International Tables Vol C Tables 4.2.6.8 and 6.1.1.4'

loop_
_geom_angle_atom_site_label_1
_geom_angle_atom_site_label_2
_geom_angle_atom_site_label_3
_geom_angle
C2 C1 C19 122.88(13)
C2 C1 C13 122.23(14)
C19 C1 C13 114.72(12)
C1 C2 C7 122.19(13)
C1 C2 C3 123.87(14)
C7 C2 C3 113.94(12)
C4 C3 C2 112.89(12)
C4 C3 H3A 109.0
C2 C3 H3A 109.0
C4 C3 H3B 109.0
C2 C3 H3B 109.0
H3A C3 H3B 107.8
C6 C4 C5 59.82(11)
C6 C4 C3 119.35(14)
C5 C4 C3 119.79(14)
C6 C4 H4 115.5
C5 C4 H4 115.5
C3 C4 H4 115.5
C6 C5 C4 59.98(11)
C6 C5 H5A 117.8
C4 C5 H5A 117.8
C6 C5 H5B 117.8
C4 C5 H5B 117.8
H5A C5 H5B 114.9
C5 C6 C4 60.20(11)
C5 C6 H6A 117.8
C4 C6 H6A 117.8
C5 C6 H6B 117.8
C4 C6 H6B 117.8
H6A C6 H6B 114.9
C8 C7 C12 118.15(14)
C8 C7 C2 120.99(14)
C12 C7 C2 120.81(13)
C9 C8 C7 120.64(15)
C9 C8 H8 119.7
C7 C8 H8 119.7
C10 C9 C8 120.50(15)
C10 C9 H9 119.7
C8 C9 H9 119.7
C11 C10 C9 119.59(15)
C11 C10 H10 120.2
C9 C10 H10 120.2
C10 C11 C12 120.00(15)
C10 C11 H11 120.0
C12 C11 H11 120.0
C11 C12 C7 121.09(14)
C11 C12 H12 119.5
C7 C12 H12 119.5
C18 C13 C14 118.39(14)
C18 C13 C1 120.64(13)
C14 C13 C1 120.88(13)
C15 C14 C13 120.66(14)
C15 C14 H14 119.7
C13 C14 H14 119.7
C16 C15 C14 120.12(14)
C16 C15 H15 119.9
C14 C15 H15 119.9
C15 C16 C17 119.69(14)
C15 C16 H16 120.2
C17 C16 H16 120.2
C18 C17 C16 120.13(14)
C18 C17 H17 119.9
C16 C17 H17 119.9
C17 C18 C13 120.99(14)
C17 C18 H18 119.5
C13 C18 H18 119.5
C20 C19 C24 117.90(14)
C20 C19 C1 122.46(13)
C24 C19 C1 119.64(13)
C21 C20 C19 121.15(14)
C21 C20 H20 119.4
C19 C20 H20 119.4
C22 C21 C20 118.64(14)
C22 C21 H21 120.7
C20 C21 H21 120.7
F1 C22 C21 118.42(13)
F1 C22 C23 119.03(14)
C21 C22 C23 122.55(14)
C22 C23 C24 118.06(14)
C22 C23 H23 121.0
C24 C23 H23 121.0
C23 C24 C19 121.67(14)
C23 C24 H24 119.2
C19 C24 H24 119.2

loop_
_geom_bond_atom_site_label_1
_geom_bond_atom_site_label_2
_geom_bond_distance
C1 C2 1.351(2)
C1 C19 1.495(2)
C1 C13 1.499(2)
C2 C7 1.493(2)
C2 C3 1.517(2)
C3 C4 1.511(2)
C3 H3A 0.9900
C3 H3B 0.9900
C4 C6 1.501(2)
C4 C5 1.504(2)
C4 H4 1.0000
C5 C6 1.498(2)
C5 H5A 0.9900
C5 H5B 0.9900
C6 H6A 0.9900
C6 H6B 0.9900
C7 C8 1.394(2)
C7 C12 1.396(2)
C8 C9 1.386(2)
C8 H8 0.9500
C9 C10 1.384(2)
C9 H9 0.9500
C10 C11 1.382(2)
C10 H10 0.9500
C11 C12 1.387(2)
C11 H11 0.9500
C12 H12 0.9500
C13 C18 1.395(2)
C13 C14 1.395(2)
C14 C15 1.392(2)
C14 H14 0.9500
C15 C16 1.386(2)
C15 H15 0.9500
C16 C17 1.387(2)
C16 H16 0.9500
C17 C18 1.385(2)
C17 H17 0.9500
C18 H18 0.9500
C19 C20 1.395(2)
C19 C24 1.400(2)
C20 C21 1.389(2)
C20 H20 0.9500
C21 C22 1.373(2)
C21 H21 0.9500
C22 F1 1.3576(17)
C22 C23 1.377(2)
C23 C24 1.386(2)
C23 H23 0.9500
C24 H24 0.9500
